data_4310384
loop_
_publ_author_name
'Yugen Zhang'
'R. H. Holm'

_publ_section_title
;
 Structural Conversions of Molybdenum-Iron-Sulfur Edge-Bridged Double
 Cubanes and PN-Type Clusters Topologically Related to the Nitrogenase
 P-Cluster
;
_journal_name_full 'Inorganic Chemistry'
_journal_page_first 674
_journal_page_last 682
_journal_paper_doi 10.1021/ic030259t
_journal_volume 43
_journal_year 2004
_chemical_formula_moiety (Et4N)2[Tp2Mo2Fe6S8Br4](C4H10O)
_chemical_formula_sum 'C42 H80 B2 Br4 Fe6 Mo2 N14 O2 S8'
_chemical_formula_weight 1937.80
_chemical_melting_point ?
_chemical_name_systematic
;
  ?
;
_space_group_IT_number 55
_symmetry_cell_setting orthorhombic
_symmetry_space_group_name_Hall '-P 2 2ab'
_symmetry_space_group_name_H-M 'P b a m'
_atom_sites_solution_hydrogens geom
_atom_sites_solution_primary direct
_atom_sites_solution_secondary difmap
_audit_creation_method SHELXL-97
_cell_angle_alpha 90.00
_cell_angle_beta 90.00
_cell_angle_gamma 90.00
_cell_formula_units_Z 2
_cell_length_a 15.359(3)
_cell_length_b 19.810(4)
_cell_length_c 11.806(2)
_cell_measurement_temperature 193(2)
_cell_volume 3592.1(12)
_computing_cell_refinement 'Bruker Smart'
_computing_data_collection 'Bruker Smart'
_computing_data_reduction 'Bruker SHELXTL'
_computing_molecular_graphics 'Bruker SHELXTL'
_computing_publication_material 'Bruker SHELXTL'
_computing_structure_refinement 'SHELXL-97 (Sheldrick, 1997)'
_computing_structure_solution 'SHELXS-97 (Sheldrick, 1990)'
_diffrn_ambient_temperature 273(2)
_diffrn_measured_fraction_theta_full 0.997
_diffrn_measured_fraction_theta_max 0.997
_diffrn_measurement_device_type 'CCD area detector'
_diffrn_measurement_method 'phi and omega scan'
_diffrn_radiation_monochromator graphite
_diffrn_radiation_source 'fine-focus sealed tube'
_diffrn_radiation_type MoK\a
_diffrn_radiation_wavelength 0.71073
_diffrn_reflns_av_R_equivalents 0.0532
_diffrn_reflns_av_sigmaI/netI 0.0405
_diffrn_reflns_limit_h_max 20
_diffrn_reflns_limit_h_min -19
_diffrn_reflns_limit_k_max 24
_diffrn_reflns_limit_k_min -26
_diffrn_reflns_limit_l_max 14
_diffrn_reflns_limit_l_min -15
_diffrn_reflns_number 25172
_diffrn_reflns_theta_full 28.29
_diffrn_reflns_theta_max 28.29
_diffrn_reflns_theta_min 1.68
_diffrn_standards_decay_% 0
_exptl_absorpt_coefficient_mu 4.009
_exptl_absorpt_correction_T_max 0.67
_exptl_absorpt_correction_T_min 0.47
_exptl_absorpt_correction_type SADABS
_exptl_crystal_colour 'dark green '
_exptl_crystal_density_diffrn 1.783
_exptl_crystal_density_method 'not measured'
_exptl_crystal_F_000 1844
_exptl_crystal_size_max 0.2
_exptl_crystal_size_mid 0.2
_exptl_crystal_size_min 0.1
_refine_diff_density_max 0.800
_refine_diff_density_min -1.026
_refine_diff_density_rms 0.143
_refine_ls_extinction_method none
_refine_ls_goodness_of_fit_ref 1.067
_refine_ls_hydrogen_treatment mixed
_refine_ls_matrix_type full
_refine_ls_number_parameters 256
_refine_ls_number_reflns 4664
_refine_ls_number_restraints 0
_refine_ls_restrained_S_all 1.067
_refine_ls_R_factor_all 0.0705
_refine_ls_R_factor_gt 0.0419
_refine_ls_shift/su_max 0.001
_refine_ls_shift/su_mean 0.000
_refine_ls_structure_factor_coef Fsqd
_refine_ls_weighting_details 'calc w=1/[\s^2^(Fo^2^)+(0.0553P)^2^+2.2443P] where P=(Fo^2^+2Fc^2^)/3'
_refine_ls_weighting_scheme calc
_refine_ls_wR_factor_gt 0.0976
_refine_ls_wR_factor_ref 0.1095
_reflns_number_gt 3338
_reflns_number_total 4664
_reflns_threshold_expression 2sigma(I)
_cod_data_source_file ic030259t_09.cif
_cod_data_source_block (Et4N)2[Tp2Mo2Fe6S8Br4](C4H10O)
_cod_depositor_comments
;
The following automatic conversions were performed:

'_chemical_melting_point' value ' not measured ' was changed to '?' -
the value is undefined or not given.

Automatic conversion script
Id: cif_fix_values 1569 2011-02-09 13:29:24Z adriana 

The following automatic conversions were performed:

'_symmetry_cell_setting' tag value 'orthrhombic' was replaced with
'orthorhombic' value.

Automatic conversion script
Id: cif_fix_values 1646 2011-03-28 12:23:43Z adriana 
;
_cod_original_cell_volume 3592.0(12)
_cod_database_code 4310384

loop_
_symmetry_equiv_pos_as_xyz
'x, y, z'
'-x, -y, z'
'-x+1/2, y+1/2, -z'
'x+1/2, -y+1/2, -z'
'-x, -y, -z'
'x, y, -z'
'x-1/2, -y-1/2, z'
'-x-1/2, y-1/2, z'

loop_
_atom_site_label
_atom_site_type_symbol
_atom_site_fract_x
_atom_site_fract_y
_atom_site_fract_z
_atom_site_U_iso_or_equiv
_atom_site_adp_type
_atom_site_occupancy
_atom_site_symmetry_multiplicity
_atom_site_calc_flag
_atom_site_refinement_flags
_atom_site_disorder_assembly
_atom_site_disorder_group
Mo1 Mo 0.81706(3) 0.13908(2) 0.5000 0.02486(13) Uani 1 2 d S . .
Fe1 Fe 0.95800(5) 0.05684(4) 0.5000 0.02514(18) Uani 1 2 d S . .
Fe2 Fe 0.81056(4) 0.02102(3) 0.38782(5) 0.02875(15) Uani 1 1 d . . .
S1 S 0.90382(7) 0.10504(5) 0.34410(9) 0.0290(2) Uani 1 1 d . . .
S2 S 0.70231(9) 0.05998(7) 0.5000 0.0328(3) Uani 1 2 d S . .
S3 S 1.10356(9) 0.04998(7) 0.5000 0.0280(3) Uani 1 2 d S . .
Br1 Br 0.74805(3) -0.03792(3) 0.23342(5) 0.04952(16) Uani 1 1 d . . .
O1 O 0.4140(6) 0.2182(4) 0.0000 0.109(3) Uani 1 2 d S . .
B1 B 0.7557(5) 0.3010(4) 0.5000 0.0404(18) Uani 1 2 d S . .
N1 N 0.8944(3) 0.2346(2) 0.5000 0.0296(11) Uani 1 2 d S . .
N2 N 0.8559(3) 0.2957(2) 0.5000 0.0343(12) Uani 1 2 d S . .
N3 N 0.7373(2) 0.19804(17) 0.3780(3) 0.0349(8) Uani 1 1 d . . .
N4 N 0.7199(2) 0.26494(17) 0.3950(3) 0.0385(9) Uani 1 1 d . . .
N5 N 0.5000 0.0000 0.0000 0.067(3) Uani 1 4 d S . .
N6 N 1.0000 1.0000 0.0000 0.075(3) Uani 1 4 d S . .
C1 C 0.9799(4) 0.2461(3) 0.5000 0.0374(14) Uani 1 2 d S . .
C2 C 0.9968(5) 0.3145(3) 0.5000 0.0450(17) Uani 1 2 d S . .
C3 C 0.9168(5) 0.3436(3) 0.5000 0.0441(17) Uani 1 2 d S . .
C4 C 0.6983(3) 0.1807(3) 0.2817(5) 0.0427(11) Uani 1 1 d . . .
C5 C 0.6552(4) 0.2365(3) 0.2371(5) 0.0533(14) Uani 1 1 d . . .
C6 C 0.6706(4) 0.2874(3) 0.3099(5) 0.0495(13) Uani 1 1 d . . .
C7 C 0.5380(7) -0.0405(7) 0.1012(10) 0.063(3) Uani 0.50 1 d P . .
C8 C 0.499(2) -0.0198(8) 0.2165(10) 0.077(6) Uani 0.50 1 d P . .
C9 C 0.6061(14) 0.0305(17) 0.0000 0.104(9) Uani 0.50 2 d SP . .
C10 C 0.6127(14) 0.0971(9) 0.0000 0.154(7) Uani 1 2 d S . .
C11 C 0.9369(9) 1.0364(7) 0.0697(11) 0.075(4) Uani 0.50 1 d P . .
C12 C 0.8674(7) 1.0802(7) 0.0000 0.098(4) Uani 1 2 d S . .
C13 C 0.9523(9) 0.9496(9) 0.0886(10) 0.085(5) Uani 0.50 1 d P . .
C14 C 0.9045(8) 0.8916(7) 0.0000 0.131(5) Uani 1 2 d S . .
C15 C 0.4047(6) 0.2166(4) 0.2022(6) 0.088(2) Uani 1 1 d . . .
H15A H 0.4382 0.1757 0.2037 0.132 Uiso 1 1 calc R . .
H15B H 0.3650 0.2170 0.2649 0.132 Uiso 1 1 calc R . .
H15C H 0.4432 0.2547 0.2076 0.132 Uiso 1 1 calc R . .
C16 C 0.3582(10) 0.2202(8) 0.1012(9) 0.218(8) Uani 1 1 d . . .
H16A H 0.3246 0.2617 0.1003 0.261 Uiso 1 1 calc R . .
H16B H 0.3175 0.1828 0.0981 0.261 Uiso 1 1 calc R . .
C18 C 0.498(3) 0.0691(15) 0.0000 0.138(13) Uani 0.50 2 d SP . .
H1 H 0.703(3) 0.142(3) 0.262(4) 0.036(13) Uiso 1 1 d . . .
H2 H 0.626(4) 0.234(3) 0.173(5) 0.053(16) Uiso 1 1 d . . .
H3 H 0.652(3) 0.325(2) 0.312(4) 0.030(12) Uiso 1 1 d . . .
H4 H 1.027(5) 0.210(3) 0.5000 0.045(19) Uiso 1 2 d S . .
H5 H 1.049(5) 0.337(4) 0.5000 0.05(2) Uiso 1 2 d S . .
H6 H 0.745(3) 0.354(3) 0.5000 0.022(14) Uiso 1 2 d S . .
H7 H 0.894(4) 0.383(4) 0.5000 0.037(18) Uiso 1 2 d S . .

loop_
_atom_site_aniso_label
_atom_site_aniso_U_11
_atom_site_aniso_U_22
_atom_site_aniso_U_33
_atom_site_aniso_U_23
_atom_site_aniso_U_13
_atom_site_aniso_U_12
Mo1 0.0218(2) 0.0170(2) 0.0358(3) 0.000 0.000 0.00327(18)
Fe1 0.0207(4) 0.0155(3) 0.0393(5) 0.000 0.000 0.0009(3)
Fe2 0.0251(3) 0.0215(3) 0.0396(3) -0.0024(2) -0.0030(3) 0.0003(2)
S1 0.0300(5) 0.0216(5) 0.0354(5) 0.0003(4) 0.0018(4) 0.0016(4)
S2 0.0212(7) 0.0254(7) 0.0517(9) 0.000 0.000 0.0013(5)
S3 0.0216(7) 0.0162(6) 0.0463(8) 0.000 0.000 -0.0003(5)
Br1 0.0502(3) 0.0450(3) 0.0533(3) -0.0096(2) -0.0168(2) -0.0030(2)
O1 0.139(7) 0.106(6) 0.083(5) 0.000 0.000 0.042(5)
B1 0.039(4) 0.021(3) 0.061(5) 0.000 0.000 0.004(3)
N1 0.029(3) 0.016(2) 0.043(3) 0.000 0.000 0.0047(18)
N2 0.040(3) 0.018(2) 0.045(3) 0.000 0.000 0.001(2)
N3 0.0297(19) 0.0247(17) 0.050(2) 0.0008(16) -0.0056(17) 0.0049(14)
N4 0.0331(19) 0.0237(18) 0.059(2) 0.0051(17) -0.0031(18) 0.0077(15)
N5 0.052(6) 0.105(9) 0.045(5) 0.000 0.000 0.042(6)
N6 0.052(6) 0.113(9) 0.060(6) 0.000 0.000 -0.002(6)
C1 0.033(3) 0.031(3) 0.048(4) 0.000 0.000 -0.005(3)
C2 0.035(4) 0.035(4) 0.065(5) 0.000 0.000 -0.010(3)
C3 0.054(4) 0.018(3) 0.061(5) 0.000 0.000 -0.006(3)
C4 0.043(3) 0.034(3) 0.051(3) 0.003(2) -0.009(2) 0.003(2)
C5 0.048(3) 0.054(3) 0.058(3) 0.005(3) -0.016(3) 0.007(3)
C6 0.049(3) 0.030(3) 0.069(4) 0.010(3) -0.007(3) 0.011(2)
C7 0.034(6) 0.102(10) 0.054(7) 0.011(7) -0.007(5) 0.015(6)
C8 0.071(8) 0.113(19) 0.047(6) 0.005(7) -0.011(8) 0.005(17)
C9 0.061(13) 0.19(3) 0.059(12) 0.000 0.000 0.054(16)
C10 0.194(19) 0.126(14) 0.140(14) 0.000 0.000 -0.031(14)
C11 0.076(9) 0.098(11) 0.051(7) -0.026(7) 0.018(6) -0.011(7)
C12 0.078(7) 0.124(10) 0.094(8) 0.000 0.000 0.026(7)
C13 0.073(9) 0.136(14) 0.046(7) 0.046(8) 0.008(6) -0.005(9)
C14 0.079(8) 0.102(10) 0.212(17) 0.000 0.000 -0.017(7)
C15 0.122(7) 0.093(5) 0.050(4) -0.011(4) 0.005(4) 0.007(5)
C16 0.316(19) 0.263(18) 0.074(7) 0.007(8) 0.049(10) 0.164(15)
C18 0.22(4) 0.10(2) 0.10(2) 0.000 0.000 0.09(2)

loop_
_atom_type_symbol
_atom_type_description
_atom_type_scat_dispersion_real
_atom_type_scat_dispersion_imag
_atom_type_scat_source
C C 0.0033 0.0016 'International Tables Vol C Tables 4.2.6.8 and 6.1.1.4'
H H 0.0000 0.0000 'International Tables Vol C Tables 4.2.6.8 and 6.1.1.4'
B B 0.0013 0.0007 'International Tables Vol C Tables 4.2.6.8 and 6.1.1.4'
N N 0.0061 0.0033 'International Tables Vol C Tables 4.2.6.8 and 6.1.1.4'
O O 0.0106 0.0060 'International Tables Vol C Tables 4.2.6.8 and 6.1.1.4'
S S 0.1246 0.1234 'International Tables Vol C Tables 4.2.6.8 and 6.1.1.4'
Fe Fe 0.3463 0.8444 'International Tables Vol C Tables 4.2.6.8 and 6.1.1.4'
Br Br -0.2901 2.4595 'International Tables Vol C Tables 4.2.6.8 and 6.1.1.4'
Mo Mo -1.6832 0.6857 'International Tables Vol C Tables 4.2.6.8 and 6.1.1.4'

loop_
_geom_angle_atom_site_label_1
_geom_angle_atom_site_label_2
_geom_angle_atom_site_label_3
_geom_angle
_geom_angle_site_symmetry_1
_geom_angle_site_symmetry_3
_geom_angle_publ_flag
N3 Mo1 N3 80.8(2) 6_556 . ?
N3 Mo1 N1 81.24(13) 6_556 . ?
N3 Mo1 N1 81.24(13) . . ?
N3 Mo1 S2 86.41(10) 6_556 . ?
N3 Mo1 S2 86.41(10) . . ?
N1 Mo1 S2 163.75(12) . . ?
N3 Mo1 S1 87.50(10) 6_556 6_556 ?
N3 Mo1 S1 164.28(10) . 6_556 ?
N1 Mo1 S1 86.69(8) . 6_556 ?
S2 Mo1 S1 103.36(4) . 6_556 ?
N3 Mo1 S1 164.28(10) 6_556 . ?
N3 Mo1 S1 87.50(10) . . ?
N1 Mo1 S1 86.69(8) . . ?
S2 Mo1 S1 103.36(4) . . ?
S1 Mo1 S1 101.89(5) 6_556 . ?
N3 Mo1 Fe2 139.08(9) 6_556 . ?
N3 Mo1 Fe2 96.75(10) . . ?
N1 Mo1 Fe2 139.14(8) . . ?
S2 Mo1 Fe2 52.73(3) . . ?
S1 Mo1 Fe2 98.96(3) 6_556 . ?
S1 Mo1 Fe2 52.49(3) . . ?
N3 Mo1 Fe2 96.75(10) 6_556 6_556 ?
N3 Mo1 Fe2 139.08(9) . 6_556 ?
N1 Mo1 Fe2 139.14(8) . 6_556 ?
S2 Mo1 Fe2 52.73(3) . 6_556 ?
S1 Mo1 Fe2 52.49(3) 6_556 6_556 ?
S1 Mo1 Fe2 98.96(3) . 6_556 ?
Fe2 Mo1 Fe2 59.00(3) . 6_556 ?
N3 Mo1 Fe1 139.16(10) 6_556 . ?
N3 Mo1 Fe1 139.16(10) . . ?
N1 Mo1 Fe1 94.86(12) . . ?
S2 Mo1 Fe1 101.39(4) . . ?
S1 Mo1 Fe1 51.66(3) 6_556 . ?
S1 Mo1 Fe1 51.66(3) . . ?
Fe2 Mo1 Fe1 60.45(2) . . ?
Fe2 Mo1 Fe1 60.45(2) 6_556 . ?
S1 Fe1 S1 110.93(6) 6_556 . ?
S1 Fe1 S3 113.44(4) 6_556 . ?
S1 Fe1 S3 113.44(4) . . ?
S1 Fe1 S3 103.78(4) 6_556 5_756 ?
S1 Fe1 S3 103.78(4) . 5_756 ?
S3 Fe1 S3 110.60(5) . 5_756 ?
S1 Fe1 Fe1 123.78(3) 6_556 5_756 ?
S1 Fe1 Fe1 123.78(3) . 5_756 ?
S3 Fe1 Fe1 56.72(4) . 5_756 ?
S3 Fe1 Fe1 53.88(4) 5_756 5_756 ?
S1 Fe1 Mo1 56.32(3) 6_556 . ?
S1 Fe1 Mo1 56.32(3) . . ?
S3 Fe1 Mo1 146.52(5) . . ?
S3 Fe1 Mo1 102.89(5) 5_756 . ?
Fe1 Fe1 Mo1 156.77(5) 5_756 . ?
S1 Fe1 Fe2 101.69(4) 6_556 . ?
S1 Fe1 Fe2 53.11(3) . . ?
S3 Fe1 Fe2 144.67(3) . . ?
S3 Fe1 Fe2 54.67(3) 5_756 . ?
Fe1 Fe1 Fe2 100.81(4) 5_756 . ?
Mo1 Fe1 Fe2 59.42(2) . . ?
S1 Fe1 Fe2 53.11(3) 6_556 6_556 ?
S1 Fe1 Fe2 101.69(4) . 6_556 ?
S3 Fe1 Fe2 144.67(3) . 6_556 ?
S3 Fe1 Fe2 54.66(3) 5_756 6_556 ?
Fe1 Fe1 Fe2 100.81(4) 5_756 6_556 ?
Mo1 Fe1 Fe2 59.42(2) . 6_556 ?
Fe2 Fe1 Fe2 58.33(3) . 6_556 ?
S1 Fe2 S2 110.43(5) . . ?
S1 Fe2 S3 102.43(5) . 5_756 ?
S2 Fe2 S3 106.75(4) . 5_756 ?
S1 Fe2 Br1 116.43(4) . . ?
S2 Fe2 Br1 108.72(4) . . ?
S3 Fe2 Br1 111.59(4) 5_756 . ?
S1 Fe2 Fe2 103.23(3) . 6_556 ?
S2 Fe2 Fe2 54.15(3) . 6_556 ?
S3 Fe2 Fe2 55.52(2) 5_756 6_556 ?
Br1 Fe2 Fe2 140.33(2) . 6_556 ?
S1 Fe2 Mo1 56.46(3) . . ?
S2 Fe2 Mo1 56.09(4) . . ?
S3 Fe2 Mo1 102.90(4) 5_756 . ?
Br1 Fe2 Mo1 145.37(3) . . ?
Fe2 Fe2 Mo1 60.502(15) 6_556 . ?
S1 Fe2 Fe1 52.39(3) . . ?
S2 Fe2 Fe1 103.78(4) . . ?
S3 Fe2 Fe1 53.93(4) 5_756 . ?
Br1 Fe2 Fe1 147.32(3) . . ?
Fe2 Fe2 Fe1 60.836(17) 6_556 . ?
Mo1 Fe2 Fe1 60.14(2) . . ?
Fe1 S1 Fe2 74.50(4) . . ?
Fe1 S1 Mo1 72.02(4) . . ?
Fe2 S1 Mo1 71.05(4) . . ?
Fe2 S2 Fe2 71.70(5) . 6_556 ?
Fe2 S2 Mo1 71.18(4) . . ?
Fe2 S2 Mo1 71.18(4) 6_556 . ?
Fe1 S3 Fe1 69.40(5) . 5_756 ?
Fe1 S3 Fe2 126.82(5) . 2_755 ?
Fe1 S3 Fe2 71.40(4) 5_756 2_755 ?
Fe1 S3 Fe2 126.82(5) . 5_756 ?
Fe1 S3 Fe2 71.40(4) 5_756 5_756 ?
Fe2 S3 Fe2 68.96(5) 2_755 5_756 ?
C16 O1 C16 108.5(13) 6 . ?
N4 B1 N4 108.0(5) . 6_556 ?
N4 B1 N2 109.1(4) . . ?
N4 B1 N2 109.1(4) 6_556 . ?
C1 N1 N2 106.2(5) . . ?
C1 N1 Mo1 131.9(4) . . ?
N2 N1 Mo1 121.9(4) . . ?
C3 N2 N1 109.4(5) . . ?
C3 N2 B1 130.7(5) . . ?
N1 N2 B1 119.9(5) . . ?
C4 N3 N4 106.7(4) . . ?
C4 N3 Mo1 131.8(3) . . ?
N4 N3 Mo1 121.5(3) . . ?
C6 N4 N3 108.9(4) . . ?
C6 N4 B1 131.1(4) . . ?
N3 N4 B1 120.0(4) . . ?
C18 N5 C18 180(3) . 5_655 ?
C18 N5 C7 58.4(8) . 2_655 ?
C18 N5 C7 121.6(8) 5_655 2_655 ?
C18 N5 C7 58.4(8) . 5_655 ?
C18 N5 C7 121.6(8) 5_655 5_655 ?
C7 N5 C7 100.6(9) 2_655 5_655 ?
C18 N5 C7 121.6(8) . . ?
C18 N5 C7 58.4(8) 5_655 . ?
C7 N5 C7 79.4(9) 2_655 . ?
C7 N5 C7 180.0(11) 5_655 . ?
C18 N5 C7 121.6(8) . 6 ?
C18 N5 C7 58.4(8) 5_655 6 ?
C7 N5 C7 180.0(11) 2_655 6 ?
C7 N5 C7 79.4(9) 5_655 6 ?
C7 N5 C7 100.6(9) . 6 ?
C18 N5 C9 70.7(18) . . ?
C18 N5 C9 109.3(18) 5_655 . ?
C7 N5 C9 99.9(7) 2_655 . ?
C7 N5 C9 99.9(7) 5_655 . ?
C7 N5 C9 80.1(7) . . ?
C7 N5 C9 80.1(7) 6 . ?
C18 N5 C9 109.3(18) . 5_655 ?
C18 N5 C9 70.7(18) 5_655 5_655 ?
C7 N5 C9 80.1(7) 2_655 5_655 ?
C7 N5 C9 80.1(7) 5_655 5_655 ?
C7 N5 C9 99.9(7) . 5_655 ?
C7 N5 C9 99.9(7) 6 5_655 ?
C9 N5 C9 180(2) . 5_655 ?
C11 N6 C11 68.5(12) 6 . ?
C11 N6 C11 180.0(10) 6 2_775 ?
C11 N6 C11 111.5(12) . 2_775 ?
C11 N6 C11 111.5(12) 6 5_775 ?
C11 N6 C11 180.0(10) . 5_775 ?
C11 N6 C11 68.5(12) 2_775 5_775 ?
C11 N6 C13 111.0(8) 6 2_775 ?
C11 N6 C13 68.4(7) . 2_775 ?
C11 N6 C13 69.0(8) 2_775 2_775 ?
C11 N6 C13 111.6(7) 5_775 2_775 ?
C11 N6 C13 68.4(7) 6 5_775 ?
C11 N6 C13 111.0(8) . 5_775 ?
C11 N6 C13 111.6(7) 2_775 5_775 ?
C11 N6 C13 69.0(8) 5_775 5_775 ?
C13 N6 C13 80.4(11) 2_775 5_775 ?
C11 N6 C13 69.0(8) 6 6 ?
C11 N6 C13 111.6(7) . 6 ?
C11 N6 C13 111.0(8) 2_775 6 ?
C11 N6 C13 68.4(7) 5_775 6 ?
C13 N6 C13 180.000(3) 2_775 6 ?
C13 N6 C13 99.6(11) 5_775 6 ?
C11 N6 C13 111.6(7) 6 . ?
C11 N6 C13 69.0(8) . . ?
C11 N6 C13 68.4(7) 2_775 . ?
C11 N6 C13 111.0(8) 5_775 . ?
C13 N6 C13 99.6(11) 2_775 . ?
C13 N6 C13 180.000(3) 5_775 . ?
C13 N6 C13 80.4(11) 6 . ?
N1 C1 C2 110.6(6) . . ?
C3 C2 C1 104.3(6) . . ?
N2 C3 C2 109.5(6) . . ?
N3 C4 C5 109.4(5) . . ?
C6 C5 C4 105.6(5) . . ?
N4 C6 C5 109.3(4) . . ?
C18 C7 C8 133.3(19) 5_655 . ?
C18 C7 N5 54.4(11) 5_655 . ?
C8 C7 N5 113.2(11) . . ?
C18 C7 C8 137.0(16) 5_655 2_655 ?
C8 C7 C8 23.7(10) . 2_655 ?
N5 C7 C8 96.6(9) . 2_655 ?
C18 C7 C7 95.2(11) 5_655 2_655 ?
C8 C7 C7 63.6(8) . 2_655 ?
N5 C7 C7 50.3(5) . 2_655 ?
C8 C7 C7 46.8(7) 2_655 2_655 ?
C8 C8 C7 104(2) 2_655 . ?
C8 C8 C7 52.2(18) 2_655 2_655 ?
C7 C8 C7 69.5(9) . 2_655 ?
C10 C9 N5 114.8(17) . . ?
C10 C9 C18 69.6(17) . . ?
N5 C9 C18 45.2(13) . . ?
C9 C10 C18 68.1(14) . . ?
N6 C11 C12 114.9(8) . . ?
N6 C11 C11 55.8(6) . 6 ?
C12 C11 C11 59.1(5) . 6 ?
N6 C11 C13 60.1(7) . 2_775 ?
C12 C11 C13 129.2(12) . 2_775 ?
C11 C11 C13 97.4(6) 6 2_775 ?
C11 C12 C11 61.7(9) . 6 ?
N6 C13 C14 102.2(8) . . ?
N6 C13 C11 51.4(6) . 2_775 ?
C14 C13 C11 116.5(12) . 2_775 ?
C13 C14 C13 75.0(9) 6 . ?
C15 C16 O1 113.2(11) . . ?
N5 C18 C7 67.2(14) . 5_655 ?
N5 C18 C7 67.2(14) . 2_655 ?
C7 C18 C7 113(3) 5_655 2_655 ?
N5 C18 C9 64.2(15) . . ?
C7 C18 C9 100.8(13) 5_655 . ?
C7 C18 C9 100.8(13) 2_655 . ?
N5 C18 C10 106.5(18) . . ?
C7 C18 C10 119.3(15) 5_655 . ?
C7 C18 C10 119.3(15) 2_655 . ?
C9 C18 C10 42.3(14) . . ?

loop_
_geom_bond_atom_site_label_1
_geom_bond_atom_site_label_2
_geom_bond_distance
_geom_bond_site_symmetry_2
_geom_bond_publ_flag
Mo1 N3 2.222(4) 6_556 ?
Mo1 N3 2.222(4) . ?
Mo1 N1 2.234(5) . ?
Mo1 S2 2.3584(15) . ?
Mo1 S1 2.3702(11) 6_556 ?
Mo1 S1 2.3702(11) . ?
Mo1 Fe2 2.6896(8) . ?
Mo1 Fe2 2.6896(8) 6_556 ?
Mo1 Fe1 2.7093(9) . ?
Fe1 S1 2.2342(12) 6_556 ?
Fe1 S1 2.2342(12) . ?
Fe1 S3 2.2397(16) . ?
Fe1 S3 2.3178(15) 5_756 ?
Fe1 Fe1 2.5954(15) 5_756 ?
Fe1 Fe2 2.7177(9) . ?
Fe1 Fe2 2.7176(9) 6_556 ?
Fe2 S1 2.2557(12) . ?
Fe2 S2 2.2613(13) . ?
Fe2 S3 2.3392(12) 5_756 ?
Fe2 Br1 2.3681(8) . ?
Fe2 Fe2 2.6487(13) 6_556 ?
S2 Fe2 2.2613(13) 6_556 ?
S3 Fe1 2.3178(15) 5_756 ?
S3 Fe2 2.3392(12) 2_755 ?
S3 Fe2 2.3392(12) 5_756 ?
O1 C16 1.471(12) 6 ?
O1 C16 1.471(12) . ?
B1 N4 1.533(6) . ?
B1 N4 1.533(6) 6_556 ?
B1 N2 1.543(9) . ?
N1 C1 1.334(8) . ?
N1 N2 1.346(6) . ?
N2 C3 1.332(8) . ?
N3 C4 1.331(6) . ?
N3 N4 1.367(5) . ?
N4 C6 1.334(6) . ?
N5 C18 1.37(3) . ?
N5 C18 1.37(3) 5_655 ?
N5 C7 1.553(11) 2_655 ?
N5 C7 1.553(11) 5_655 ?
N5 C7 1.553(11) . ?
N5 C7 1.553(11) 6 ?
N5 C9 1.74(3) . ?
N5 C9 1.74(3) 5_655 ?
N6 C11 1.462(13) 6 ?
N6 C11 1.462(13) . ?
N6 C11 1.462(13) 2_775 ?
N6 C11 1.462(13) 5_775 ?
N6 C13 1.622(12) 2_775 ?
N6 C13 1.622(12) 5_775 ?
N6 C13 1.622(12) 6 ?
N6 C13 1.622(12) . ?
C1 C2 1.380(9) . ?
C2 C3 1.357(10) . ?
C4 C5 1.392(8) . ?
C5 C6 1.345(8) . ?
C7 C18 1.44(3) 5_655 ?
C7 C8 1.54(2) . ?
C7 C8 1.90(2) 2_655 ?
C7 C7 1.98(2) 2_655 ?
C8 C8 0.79(3) 2_655 ?
C8 C7 1.90(2) 2_655 ?
C9 C10 1.32(3) . ?
C9 C18 1.82(4) . ?
C10 C18 1.84(4) . ?
C11 C12 1.603(17) . ?
C11 C11 1.64(2) 6 ?
C11 C13 1.739(18) 2_775 ?
C12 C11 1.603(17) 6 ?
C13 C14 1.718(18) . ?
C13 C11 1.739(18) 2_775 ?
C14 C13 1.718(18) 6 ?
C15 C16 1.392(14) . ?
C18 C7 1.44(3) 5_655 ?
C18 C7 1.44(3) 2_655 ?
